data_1518123
loop_
_publ_author_name
'Zhu, Min'
'Zhou, Shiming'
'Yao, Chuanhao'
'Liao, Lingwen'
'Wu, Zhikun'

_publ_section_title
;
 Reduction-resistant and reduction-catalytic double-crown nickel
 nanoclusters.
;
_journal_issue 23
_journal_name_full Nanoscale
_journal_page_first 14195
_journal_page_last 14199
_journal_paper_doi 10.1039/c4nr04981k
_journal_volume 6
_journal_year 2014
_chemical_formula_sum 'C96 H108 Ni6 S12'
_chemical_formula_weight 1998.80
_chemical_name_systematic
;
 ?
;
_space_group_crystal_system monoclinic
_space_group_IT_number 14
_space_group_name_Hall '-P 2ybc'
_space_group_name_H-M_alt 'P 1 21/c 1'
_symmetry_space_group_name_Hall '-P 2ybc'
_symmetry_space_group_name_H-M 'P 1 21/c 1'
_atom_sites_solution_hydrogens geom
_audit_creation_method SHELXL-2013
_cell_angle_alpha 90
_cell_angle_beta 91.676(2)
_cell_angle_gamma 90
_cell_formula_units_Z 2
_cell_length_a 11.3662(2)
_cell_length_b 12.5415(3)
_cell_length_c 32.7762(8)
_cell_measurement_reflns_used 6472
_cell_measurement_temperature 291(2)
_cell_measurement_theta_max 69.7619
_cell_measurement_theta_min 3.5212
_cell_volume 4670.22(18)
_computing_cell_refinement 'CrysAlisPro (Agilent Technologies)'
_computing_data_collection 'CrysAlisPro (Agilent Technologies)'
_computing_data_reduction 'CrysAlisPro (Agilent Technologies)'
_computing_molecular_graphics 'Ortep-3 (L. J. Farrugia, 2001)'
_computing_publication_material SHELXL-2013
_computing_structure_refinement 'SHELXL-2013 (Sheldrick, 2013)'
_computing_structure_solution 'SHELXS-97 (Sheldrick, 1997)'
_diffrn_ambient_temperature 291(2)
_diffrn_detector_area_resol_mean 15.9149
_diffrn_measured_fraction_theta_full 0.857
_diffrn_measured_fraction_theta_max 0.909
_diffrn_measurement_device_type 'Gemini S Ultra, Agilent Technologies'
_diffrn_measurement_method '\w scans'
_diffrn_radiation_type CuK\a
_diffrn_radiation_wavelength 1.54184
_diffrn_reflns_av_R_equivalents 0.0559
_diffrn_reflns_av_unetI/netI 0.0587
_diffrn_reflns_Laue_measured_fraction_full 0.857
_diffrn_reflns_Laue_measured_fraction_max 0.909
_diffrn_reflns_limit_h_max 8
_diffrn_reflns_limit_h_min -13
_diffrn_reflns_limit_k_max 14
_diffrn_reflns_limit_k_min -13
_diffrn_reflns_limit_l_max 38
_diffrn_reflns_limit_l_min -38
_diffrn_reflns_number 18303
_diffrn_reflns_point_group_measured_fraction_full 0.857
_diffrn_reflns_point_group_measured_fraction_max 0.909
_diffrn_reflns_theta_full 67.684
_diffrn_reflns_theta_max 65.081
_diffrn_reflns_theta_min 3.774
_diffrn_source 'Enhance Ultra (Cu) X-ray Source'
_exptl_absorpt_coefficient_mu 4.150
_exptl_absorpt_correction_T_max 1.00000
_exptl_absorpt_correction_T_min 0.24828
_exptl_absorpt_correction_type multi-scan
_exptl_absorpt_process_details
;
CrysAlisPro, Agilent Technologies,
Version 1.171.36.21 (release 14-08-2012 CrysAlis171 .NET)
(compiled Sep 14 2012,17:21:16)
Empirical absorption correction using spherical harmonics,
 implemented in SCALE3 ABSPACK scaling algorithm.
;
_exptl_crystal_colour black
_exptl_crystal_density_diffrn 1.421
_exptl_crystal_description block
_exptl_crystal_F_000 2088
_exptl_crystal_size_max 0.360
_exptl_crystal_size_mid 0.320
_exptl_crystal_size_min 0.250
_refine_diff_density_max 1.231
_refine_diff_density_min -0.680
_refine_diff_density_rms 0.128
_refine_ls_extinction_method none
_refine_ls_goodness_of_fit_ref 1.079
_refine_ls_hydrogen_treatment constr
_refine_ls_matrix_type full
_refine_ls_number_parameters 514
_refine_ls_number_reflns 7239
_refine_ls_number_restraints 31
_refine_ls_restrained_S_all 1.109
_refine_ls_R_factor_all 0.1052
_refine_ls_R_factor_gt 0.0922
_refine_ls_shift/su_max 0.000
_refine_ls_shift/su_mean 0.000
_refine_ls_structure_factor_coef Fsqd
_refine_ls_weighting_details 'w=1/[\s^2^(Fo^2^)+(0.0961P)^2^+35.5898P] where P=(Fo^2^+2Fc^2^)/3'
_refine_ls_weighting_scheme calc
_refine_ls_wR_factor_gt 0.2378
_refine_ls_wR_factor_ref 0.2468
_reflns_Friedel_coverage 0.000
_reflns_number_gt 5929
_reflns_number_total 7239
_reflns_threshold_expression 'I > 2\s(I)'
_cod_data_source_file c4nr04981k2.cif
_cod_data_source_block shelxl
_cod_depositor_comments 'Adding full bibliography for 1518123.cif.'
_cod_database_code 1518123
_shelx_space_group_comment
;
The symmetry employed for this shelxl refinement is uniquely defined
by the following loop, which should always be used as a source of
symmetry information in preference to the above space-group names.
They are only intended as comments.
;
_shelx_estimated_absorpt_t_min 0.317
_shelx_estimated_absorpt_t_max 0.424
_shelxl_version_number 2013-4

loop_
_space_group_symop_operation_xyz
'x, y, z'
'-x, y+1/2, -z+1/2'
'-x, -y, -z'
'x, -y-1/2, z-1/2'

loop_
_atom_site_label
_atom_site_type_symbol
_atom_site_fract_x
_atom_site_fract_y
_atom_site_fract_z
_atom_site_U_iso_or_equiv
_atom_site_adp_type
_atom_site_occupancy
_atom_site_site_symmetry_order
_atom_site_calc_flag
_atom_site_refinement_flags_posn
_atom_site_refinement_flags_adp
Ni2 Ni -0.04436(11) 0.21146(11) 0.00527(4) 0.0426(4) Uani 1 1 d . .
Ni1 Ni 0.16201(11) 0.16112(10) -0.02672(4) 0.0406(4) Uani 1 1 d . .
Ni3 Ni -0.20903(11) 0.05932(10) 0.03250(4) 0.0409(4) Uani 1 1 d . .
S4 S 0.15675(17) 0.23676(16) 0.03139(6) 0.0426(5) Uani 1 1 d . .
S3 S -0.00670(17) 0.25371(16) -0.05175(6) 0.0439(5) Uani 1 1 d . .
S2 S 0.33496(16) 0.07045(15) -0.00443(6) 0.0413(5) Uani 1 1 d . .
S1 S 0.14202(17) 0.06055(16) -0.08095(6) 0.0418(5) Uani 1 1 d . .
S5 S -0.23683(17) 0.16042(16) -0.02161(6) 0.0441(5) Uani 1 1 d . .
S6 S -0.09087(18) 0.19282(16) 0.06256(6) 0.0452(5) Uani 1 1 d . .
C40 C -0.6173(8) 0.4019(7) -0.0377(3) 0.072(3) Uani 1 1 d D .
H40 H -0.6392 0.3653 -0.0145 0.087 Uiso 1 1 calc R U
C11 C 0.5286(7) 0.1736(7) 0.1111(3) 0.049(2) Uani 1 1 d . .
C39 C -0.6801(10) 0.4923(8) -0.0487(4) 0.085(4) Uani 1 1 d D .
H39 H -0.7402 0.5100 -0.0313 0.102 Uiso 1 1 calc R U
C16 C 0.6544(8) 0.1751(8) 0.1308(3) 0.059(2) Uani 1 1 d . .
H16 H 0.7136 0.1711 0.1119 0.071 Uiso 1 1 calc R U
C38 C -0.6682(10) 0.5590(9) -0.0806(4) 0.094(4) Uani 1 1 d D .
H38 H -0.7123 0.6201 -0.0861 0.113 Uiso 1 1 calc R U
C43 C 0.1070(8) 0.1160(8) 0.1820(3) 0.054(2) Uani 1 1 d . .
C37 C -0.5813(12) 0.5207(10) -0.1028(4) 0.123(6) Uani 1 1 d D .
H37 H -0.5628 0.5550 -0.1269 0.148 Uiso 1 1 calc R U
C36 C -0.5180(12) 0.4312(10) -0.0908(4) 0.108(5) Uani 1 1 d D .
H36 H -0.4577 0.4139 -0.1083 0.129 Uiso 1 1 calc R U
C48 C 0.1191(10) 0.1626(10) 0.2191(3) 0.075(3) Uani 1 1 d . .
H48 H 0.0692 0.2196 0.2241 0.090 Uiso 1 1 calc R U
C35 C -0.5265(7) 0.3635(7) -0.0585(3) 0.057(2) Uani 1 1 d D .
C42 C 0.0041(8) 0.1480(8) 0.1447(3) 0.054(2) Uani 1 1 d . .
H42A H -0.0589 0.0960 0.1456 0.065 Uiso 1 1 calc R U
H42B H -0.0293 0.2167 0.1514 0.065 Uiso 1 1 calc R U
C18 C -0.2241(7) 0.2717(7) -0.1155(3) 0.057(2) Uani 1 1 d D .
H18A H -0.1856 0.3299 -0.1293 0.068 Uiso 1 1 calc R U
H18B H -0.2608 0.3027 -0.0920 0.068 Uiso 1 1 calc R U
C2 C 0.2347(8) 0.1961(8) -0.1282(3) 0.072(3) Uani 1 1 d D .
H2A H 0.3058 0.2180 -0.1416 0.086 Uiso 1 1 calc R U
H2B H 0.2159 0.2524 -0.1092 0.086 Uiso 1 1 calc R U
C27 C 0.1433(7) 0.4355(7) 0.0942(3) 0.061(3) Uani 1 1 d D .
C4 C 0.1107(10) 0.1111(11) -0.1933(3) 0.087(4) Uani 1 1 d D .
H4 H 0.1614 0.0529 -0.1927 0.104 Uiso 1 1 calc R U
C14 C 0.6176(11) 0.1886(12) 0.1959(3) 0.092(4) Uani 1 1 d . .
H14 H 0.6301 0.1940 0.2240 0.110 Uiso 1 1 calc R U
C6 C -0.0689(14) 0.1828(15) -0.2311(5) 0.195(11) Uani 1 1 d D U
H6 H -0.1273 0.1791 -0.2516 0.234 Uiso 1 1 calc R U
C15 C 0.6989(10) 0.1815(11) 0.1726(3) 0.078(3) Uani 1 1 d . .
H15 H 0.7781 0.1803 0.1806 0.094 Uiso 1 1 calc R U
C3 C 0.1333(7) 0.1946(9) -0.1619(3) 0.071(3) Uani 1 1 d D .
C7 C -0.0542(14) 0.2618(17) -0.2019(5) 0.191(10) Uani 1 1 d D U
H7 H -0.1069 0.3184 -0.2016 0.229 Uiso 1 1 calc R U
C34 C -0.4581(7) 0.2649(7) -0.0464(3) 0.060(2) Uani 1 1 d D .
H34A H -0.4420 0.2258 -0.0712 0.072 Uiso 1 1 calc R U
H34B H -0.5089 0.2205 -0.0303 0.072 Uiso 1 1 calc R U
C26 C 0.1052(9) 0.4478(7) 0.0481(3) 0.061(3) Uani 1 1 d . .
H26A H 0.0233 0.4276 0.0439 0.073 Uiso 1 1 calc R U
H26B H 0.1145 0.5211 0.0393 0.073 Uiso 1 1 calc R U
C12 C 0.4479(9) 0.1803(9) 0.1350(3) 0.067(3) Uani 1 1 d . .
H12 H 0.3684 0.1803 0.1274 0.081 Uiso 1 1 calc R U
C28 C 0.0387(10) 0.4490(9) 0.1120(4) 0.084(4) Uani 1 1 d D .
H28 H -0.0355 0.4581 0.0997 0.100 Uiso 1 1 calc R U
C44 C 0.1952(9) 0.0334(9) 0.1832(3) 0.075(3) Uani 1 1 d D .
H44 H 0.2010 -0.0065 0.1595 0.090 Uiso 1 1 calc R U
C13 C 0.4930(10) 0.1883(11) 0.1763(3) 0.084(4) Uani 1 1 d . .
H13 H 0.4341 0.1946 0.1952 0.101 Uiso 1 1 calc R U
C45 C 0.2734(9) 0.0046(10) 0.2150(3) 0.077(3) Uani 1 1 d D .
H45 H 0.3231 -0.0522 0.2096 0.093 Uiso 1 1 calc R U
C5 C 0.0216(12) 0.1103(14) -0.2236(4) 0.133(6) Uani 1 1 d D U
H5 H 0.0231 0.0526 -0.2414 0.160 Uiso 1 1 calc R U
C46 C 0.2867(11) 0.0483(11) 0.2528(4) 0.083(3) Uani 1 1 d . .
H46 H 0.3389 0.0268 0.2736 0.100 Uiso 1 1 calc R U
C29 C 0.0706(16) 0.4455(12) 0.1536(5) 0.107(5) Uani 1 1 d . .
H29 H 0.0071 0.4595 0.1701 0.129 Uiso 1 1 calc R U
C30 C 0.1767(16) 0.4258(12) 0.1771(5) 0.118(6) Uani 1 1 d D .
H30 H 0.1717 0.4195 0.2053 0.142 Uiso 1 1 calc R U
C32 C 0.2500(9) 0.4194(9) 0.1177(3) 0.078(3) Uani 1 1 d D .
H32 H 0.3137 0.4084 0.1011 0.093 Uiso 1 1 calc R U
C47 C 0.2068(12) 0.1313(12) 0.2541(3) 0.092(4) Uani 1 1 d . .
H47 H 0.2056 0.1716 0.2779 0.110 Uiso 1 1 calc R U
C8 C 0.0374(10) 0.2586(13) -0.1728(4) 0.126(6) Uani 1 1 d D U
H8 H 0.0333 0.3169 -0.1553 0.151 Uiso 1 1 calc R U
C31 C 0.2847(14) 0.4157(11) 0.1604(5) 0.104(5) Uani 1 1 d D .
H31 H 0.3588 0.4085 0.1729 0.125 Uiso 1 1 calc R U
C1 C 0.2676(8) 0.0952(8) -0.1020(3) 0.056(2) Uani 1 1 d . .
H1A H 0.3272 0.1122 -0.0813 0.067 Uiso 1 1 calc R U
H1B H 0.2965 0.0384 -0.1191 0.067 Uiso 1 1 calc R U
C41 C 0.0411(7) 0.1530(7) 0.1053(2) 0.050(2) Uani 1 1 d . .
H41A H 0.0737 0.0843 0.0980 0.060 Uiso 1 1 calc R U
H41B H 0.1037 0.2053 0.1039 0.060 Uiso 1 1 calc R U
C25 C 0.1761(9) 0.3820(7) 0.0264(3) 0.059(2) Uani 1 1 d . .
H25A H 0.2571 0.3986 0.0341 0.071 Uiso 1 1 calc R U
H25B H 0.1654 0.3999 -0.0023 0.071 Uiso 1 1 calc R U
C9 C 0.3968(7) 0.0674(7) 0.0503(3) 0.048(2) Uani 1 1 d . .
H9A H 0.3310 0.0631 0.0684 0.057 Uiso 1 1 calc R U
H9B H 0.4419 0.0022 0.0538 0.057 Uiso 1 1 calc R U
C33 C -0.3298(7) 0.2794(7) -0.0200(3) 0.053(2) Uani 1 1 d D .
H33A H -0.3462 0.2956 0.0082 0.063 Uiso 1 1 calc R U
H33B H -0.2872 0.3393 -0.0311 0.063 Uiso 1 1 calc R U
C10 C 0.4790(8) 0.1652(7) 0.0653(3) 0.052(2) Uani 1 1 d . .
H10A H 0.5465 0.1661 0.0478 0.062 Uiso 1 1 calc R U
H10B H 0.4352 0.2301 0.0596 0.062 Uiso 1 1 calc R U
C17 C -0.1201(6) 0.1963(7) -0.0977(2) 0.048(2) Uani 1 1 d D .
H17A H -0.0723 0.1756 -0.1204 0.057 Uiso 1 1 calc R U
H17B H -0.1562 0.1319 -0.0875 0.057 Uiso 1 1 calc R U
C19 C -0.3326(6) 0.2334(6) -0.1463(2) 0.056(2) Uani 1 1 d D .
C20 C -0.3875(8) 0.2759(10) -0.1820(2) 0.076(3) Uani 1 1 d D .
H20 H -0.3507 0.3381 -0.1903 0.091 Uiso 1 1 calc R U
C21 C -0.4833(9) 0.2492(10) -0.2084(3) 0.097(4) Uani 1 1 d D U
H21 H -0.5043 0.2933 -0.2302 0.116 Uiso 1 1 calc R U
C22 C -0.5460(9) 0.1557(10) -0.2013(3) 0.100(4) Uani 1 1 d D U
H22 H -0.6097 0.1296 -0.2167 0.120 Uiso 1 1 calc R U
C23 C -0.4941(8) 0.1088(10) -0.1664(3) 0.079(3) Uani 1 1 d D .
H23 H -0.5300 0.0459 -0.1583 0.095 Uiso 1 1 calc R U
C24 C -0.3970(7) 0.1398(7) -0.1411(3) 0.064(3) Uani 1 1 d D .
H24 H -0.3747 0.0950 -0.1196 0.077 Uiso 1 1 calc R U

loop_
_atom_site_aniso_label
_atom_site_aniso_U_11
_atom_site_aniso_U_22
_atom_site_aniso_U_33
_atom_site_aniso_U_23
_atom_site_aniso_U_13
_atom_site_aniso_U_12
Ni2 0.0403(7) 0.0406(7) 0.0481(8) 0.0017(6) 0.0247(6) 0.0000(6)
Ni1 0.0396(7) 0.0390(7) 0.0445(7) 0.0003(6) 0.0217(6) 0.0046(6)
Ni3 0.0396(7) 0.0379(7) 0.0465(8) 0.0014(6) 0.0223(6) 0.0011(6)
S4 0.0399(10) 0.0422(11) 0.0468(11) -0.0017(8) 0.0188(8) 0.0013(8)
S3 0.0420(11) 0.0410(11) 0.0498(11) 0.0019(8) 0.0186(9) 0.0059(9)
S2 0.0371(10) 0.0386(10) 0.0490(11) 0.0018(8) 0.0152(8) 0.0006(8)
S1 0.0408(10) 0.0406(10) 0.0447(10) 0.0007(8) 0.0156(8) 0.0017(8)
S5 0.0444(11) 0.0418(11) 0.0471(11) 0.0025(8) 0.0170(9) 0.0003(9)
S6 0.0439(11) 0.0437(11) 0.0492(11) -0.0019(9) 0.0212(9) -0.0051(9)
C40 0.070(6) 0.059(6) 0.090(7) 0.014(5) 0.052(6) 0.009(5)
C11 0.050(5) 0.038(4) 0.059(5) -0.004(4) 0.021(4) -0.001(4)
C39 0.081(7) 0.055(6) 0.122(10) 0.009(6) 0.054(7) 0.023(6)
C16 0.051(5) 0.071(6) 0.056(5) -0.012(5) 0.015(4) 0.000(5)
C38 0.078(8) 0.064(7) 0.143(12) 0.022(7) 0.055(8) 0.027(6)
C43 0.055(5) 0.057(5) 0.050(5) -0.003(4) 0.025(4) -0.007(4)
C37 0.133(12) 0.098(10) 0.144(13) 0.064(10) 0.093(11) 0.044(9)
C36 0.104(10) 0.102(10) 0.120(11) 0.049(8) 0.070(8) 0.056(8)
C48 0.085(7) 0.080(8) 0.062(6) -0.016(5) 0.027(6) 0.005(6)
C35 0.043(5) 0.057(6) 0.074(6) 0.005(5) 0.026(4) 0.003(4)
C42 0.058(5) 0.052(5) 0.054(5) -0.006(4) 0.028(4) -0.004(4)
C18 0.060(6) 0.047(5) 0.064(6) 0.010(4) 0.023(5) 0.010(4)
C2 0.084(7) 0.057(6) 0.078(7) 0.011(5) 0.053(6) 0.000(5)
C27 0.075(7) 0.036(5) 0.072(6) -0.008(4) 0.025(5) 0.000(5)
C4 0.088(8) 0.098(10) 0.075(8) 0.027(7) 0.025(7) -0.011(7)
C14 0.094(9) 0.129(12) 0.054(6) -0.018(7) 0.018(6) -0.006(8)
C6 0.079(10) 0.36(3) 0.148(15) 0.188(15) -0.019(11) -0.066(13)
C15 0.063(6) 0.107(10) 0.065(7) -0.012(6) 0.012(5) 0.000(6)
C3 0.059(6) 0.082(8) 0.074(7) 0.037(6) 0.033(5) 0.003(6)
C7 0.091(12) 0.27(2) 0.22(2) 0.168(16) 0.065(10) 0.067(16)
C34 0.053(5) 0.044(5) 0.084(7) 0.004(5) 0.028(5) -0.001(4)
C26 0.070(6) 0.033(4) 0.082(7) -0.007(4) 0.028(5) 0.006(4)
C12 0.058(6) 0.084(8) 0.061(6) -0.011(5) 0.024(5) 0.010(5)
C28 0.087(8) 0.074(8) 0.092(9) -0.005(6) 0.046(7) 0.000(6)
C44 0.090(8) 0.077(7) 0.060(6) -0.003(5) 0.038(6) 0.010(6)
C13 0.080(8) 0.109(10) 0.066(7) -0.020(6) 0.037(6) 0.001(7)
C45 0.079(7) 0.094(9) 0.060(6) 0.012(6) 0.028(6) 0.017(6)
C5 0.153(14) 0.169(17) 0.077(9) 0.051(10) -0.001(10) -0.075(12)
C46 0.074(7) 0.103(10) 0.074(8) 0.012(7) 0.008(6) 0.005(7)
C29 0.138(13) 0.100(11) 0.088(10) -0.001(8) 0.062(9) 0.004(10)
C30 0.197(19) 0.083(10) 0.078(9) 0.001(7) 0.052(11) 0.012(11)
C32 0.089(8) 0.066(7) 0.080(8) -0.008(6) 0.019(6) 0.016(6)
C47 0.112(10) 0.109(10) 0.055(6) -0.022(7) 0.025(7) -0.008(9)
C8 0.117(11) 0.136(13) 0.129(11) 0.064(9) 0.081(8) 0.045(10)
C31 0.128(12) 0.085(10) 0.099(10) -0.012(8) 0.000(9) 0.026(9)
C1 0.050(5) 0.066(6) 0.053(5) 0.004(4) 0.025(4) 0.005(4)
C41 0.047(5) 0.055(5) 0.049(5) -0.003(4) 0.026(4) -0.007(4)
C25 0.072(6) 0.039(5) 0.069(6) -0.006(4) 0.036(5) -0.007(4)
C9 0.046(5) 0.037(4) 0.061(5) 0.004(4) 0.017(4) -0.001(4)
C33 0.056(5) 0.040(5) 0.063(5) 0.003(4) 0.031(4) 0.007(4)
C10 0.053(5) 0.046(5) 0.057(5) 0.003(4) 0.019(4) -0.006(4)
C17 0.043(4) 0.047(5) 0.055(5) -0.001(4) 0.021(4) 0.004(4)
C19 0.050(5) 0.067(6) 0.054(5) 0.002(4) 0.024(4) 0.015(5)
C20 0.064(6) 0.113(10) 0.051(6) 0.015(6) 0.014(5) 0.025(6)
C21 0.092(9) 0.140(11) 0.060(7) 0.025(8) 0.025(7) 0.038(7)
C22 0.055(7) 0.157(12) 0.088(9) -0.038(9) 0.010(6) 0.009(7)
C23 0.058(6) 0.110(10) 0.070(7) -0.009(7) 0.018(6) 0.001(6)
C24 0.057(6) 0.075(7) 0.061(6) 0.002(5) 0.024(5) 0.012(5)

loop_
_atom_type_symbol
_atom_type_description
_atom_type_scat_dispersion_real
_atom_type_scat_dispersion_imag
_atom_type_scat_source
C C 0.0181 0.0091 'International Tables Vol C Tables 4.2.6.8 and 6.1.1.4'
Ni Ni -3.0029 0.5091 'International Tables Vol C Tables 4.2.6.8 and 6.1.1.4'
S S 0.3331 0.5567 'International Tables Vol C Tables 4.2.6.8 and 6.1.1.4'
H H 0.0000 0.0000 'International Tables Vol C Tables 4.2.6.8 and 6.1.1.4'

loop_
_geom_angle_atom_site_label_1
_geom_angle_atom_site_label_2
_geom_angle_atom_site_label_3
_geom_angle
_geom_angle_site_symmetry_1
_geom_angle_site_symmetry_3
S6 Ni2 S3 171.00(11) . .
S6 Ni2 S5 92.89(9) . .
S3 Ni2 S5 86.89(9) . .
S6 Ni2 S4 87.48(9) . .
S3 Ni2 S4 93.99(9) . .
S5 Ni2 S4 172.02(9) . .
S6 Ni2 Ni1 127.30(9) . .
S3 Ni2 Ni1 58.80(7) . .
S5 Ni2 Ni1 126.08(7) . .
S4 Ni2 Ni1 49.00(6) . .
S6 Ni2 Ni3 54.88(7) . .
S3 Ni2 Ni3 129.31(9) . .
S5 Ni2 Ni3 48.60(6) . .
S4 Ni2 Ni3 126.71(7) . .
Ni1 Ni2 Ni3 124.03(6) . .
S4 Ni1 S1 168.25(10) . .
S4 Ni1 S3 92.74(8) . .
S1 Ni1 S3 86.41(9) . .
S4 Ni1 S2 89.01(9) . .
S1 Ni1 S2 92.26(8) . .
S3 Ni1 S2 177.43(8) . .
S4 Ni1 Ni2 59.75(7) . .
S1 Ni1 Ni2 112.56(8) . .
S3 Ni1 Ni2 46.29(6) . .
S2 Ni1 Ni2 136.27(7) . .
S4 Ni1 Ni3 120.43(8) . 3
S1 Ni1 Ni3 52.82(6) . 3
S3 Ni1 Ni3 127.59(8) . 3
S2 Ni1 Ni3 52.65(6) . 3
Ni2 Ni1 Ni3 115.32(6) . 3
S5 Ni3 S1 166.42(9) . 3
S5 Ni3 S2 90.69(9) . 3
S1 Ni3 S2 90.19(8) 3 3
S5 Ni3 S6 89.66(9) . .
S1 Ni3 S6 90.15(9) 3 .
S2 Ni3 S6 177.06(9) 3 .
S5 Ni3 Ni1 122.30(8) . 3
S1 Ni3 Ni1 49.22(6) 3 3
S2 Ni3 Ni1 53.62(6) 3 3
S6 Ni3 Ni1 128.33(8) . 3
S5 Ni3 Ni2 55.79(7) . .
S1 Ni3 Ni2 116.67(8) 3 .
S2 Ni3 Ni2 138.30(7) 3 .
S6 Ni3 Ni2 43.66(6) . .
Ni1 Ni3 Ni2 120.65(5) 3 .
C25 S4 Ni1 110.7(3) . .
C25 S4 Ni2 102.2(4) . .
Ni1 S4 Ni2 71.25(8) . .
Ni2 S3 C17 116.0(2) . .
Ni2 S3 Ni1 74.91(8) . .
C17 S3 Ni1 124.0(2) . .
C9 S2 Ni3 124.1(3) . 3
C9 S2 Ni1 125.4(3) . .
Ni3 S2 Ni1 73.72(8) 3 .
C1 S1 Ni1 96.7(4) . .
C1 S1 Ni3 100.8(3) . 3
Ni1 S1 Ni3 77.96(8) . 3
C33 S5 Ni3 121.1(3) . .
C33 S5 Ni2 106.9(3) . .
Ni3 S5 Ni2 75.61(8) . .
Ni2 S6 C41 117.3(2) . .
Ni2 S6 Ni3 81.46(9) . .
C41 S6 Ni3 120.2(3) . .
C35 C40 C39 124.1(9) . .
C35 C40 H40 118.0 . .
C39 C40 H40 118.0 . .
C12 C11 C16 115.5(9) . .
C12 C11 C10 110.9(9) . .
C16 C11 C10 133.7(7) . .
C38 C39 C40 130.4(9) . .
C38 C39 H39 114.8 . .
C40 C39 H39 114.8 . .
C15 C16 C11 133.4(8) . .
C15 C16 H16 113.3 . .
C11 C16 H16 113.3 . .
C37 C38 C39 106.9(9) . .
C37 C38 H38 126.5 . .
C39 C38 H38 126.5 . .
C48 C43 C44 103.4(9) . .
C48 C43 C42 126.1(9) . .
C44 C43 C42 130.5(8) . .
C38 C37 C36 121.7(10) . .
C38 C37 H37 119.1 . .
C36 C37 H37 119.1 . .
C35 C36 C37 132.6(10) . .
C35 C36 H36 113.7 . .
C37 C36 H36 113.7 . .
C43 C48 C47 127.1(11) . .
C43 C48 H48 116.5 . .
C47 C48 H48 116.5 . .
C40 C35 C36 104.2(8) . .
C40 C35 C34 123.9(8) . .
C36 C35 C34 131.9(7) . .
C41 C42 C43 117.4(7) . .
C41 C42 H42A 108.0 . .
C43 C42 H42A 108.0 . .
C41 C42 H42B 108.0 . .
C43 C42 H42B 108.0 . .
H42A C42 H42B 107.2 . .
C17 C18 C19 125.6(7) . .
C17 C18 H18A 105.9 . .
C19 C18 H18A 105.9 . .
C17 C18 H18B 105.9 . .
C19 C18 H18B 105.9 . .
H18A C18 H18B 106.2 . .
C1 C2 C3 122.2(8) . .
C1 C2 H2A 106.8 . .
C3 C2 H2A 106.8 . .
C1 C2 H2B 106.8 . .
C3 C2 H2B 106.8 . .
H2A C2 H2B 106.6 . .
C28 C27 C32 122.0(11) . .
C28 C27 C26 100.4(9) . .
C32 C27 C26 137.6(8) . .
C5 C4 C3 127.2(13) . .
C5 C4 H4 116.4 . .
C3 C4 H4 116.4 . .
C15 C14 C13 116.2(11) . .
C15 C14 H14 121.9 . .
C13 C14 H14 121.9 . .
C7 C6 C5 105.7(17) . .
C7 C6 H6 127.1 . .
C5 C6 H6 127.1 . .
C14 C15 C16 110.3(11) . .
C14 C15 H15 124.9 . .
C16 C15 H15 124.9 . .
C8 C3 C4 96.3(11) . .
C8 C3 C2 136.5(13) . .
C4 C3 C2 127.1(9) . .
C6 C7 C8 121.8(18) . .
C6 C7 H7 119.1 . .
C8 C7 H7 119.1 . .
C35 C34 C33 118.7(7) . .
C35 C34 H34A 107.6 . .
C33 C34 H34A 107.6 . .
C35 C34 H34B 107.6 . .
C33 C34 H34B 107.6 . .
H34A C34 H34B 107.1 . .
C25 C26 C27 107.0(8) . .
C25 C26 H26A 110.3 . .
C27 C26 H26A 110.3 . .
C25 C26 H26B 110.3 . .
C27 C26 H26B 110.3 . .
H26A C26 H26B 108.6 . .
C11 C12 C13 110.7(10) . .
C11 C12 H12 124.6 . .
C13 C12 H12 124.6 . .
C27 C28 C29 102.1(12) . .
C27 C28 H28 128.9 . .
C29 C28 H28 128.9 . .
C45 C44 C43 129.4(10) . .
C45 C44 H44 115.3 . .
C43 C44 H44 115.3 . .
C12 C13 C14 133.9(9) . .
C12 C13 H13 113.0 . .
C14 C13 H13 113.0 . .
C46 C45 C44 128.8(11) . .
C46 C45 H45 115.6 . .
C44 C45 H45 115.6 . .
C6 C5 C4 129.7(16) . .
C6 C5 H5 115.2 . .
C4 C5 H5 115.2 . .
C45 C46 C47 106.0(11) . .
C45 C46 H46 127.0 . .
C47 C46 H46 127.0 . .
C28 C29 C30 135.8(12) . .
C28 C29 H29 112.1 . .
C30 C29 H29 112.1 . .
C31 C30 C29 123.6(14) . .
C31 C30 H30 118.2 . .
C29 C30 H30 118.2 . .
C27 C32 C31 136.8(11) . .
C27 C32 H32 111.6 . .
C31 C32 H32 111.6 . .
C46 C47 C48 125.3(10) . .
C46 C47 H47 117.4 . .
C48 C47 H47 117.4 . .
C7 C8 C3 139.2(16) . .
C7 C8 H8 110.4 . .
C3 C8 H8 110.4 . .
C30 C31 C32 99.3(12) . .
C30 C31 H31 130.3 . .
C32 C31 H31 130.3 . .
C2 C1 S1 104.2(6) . .
C2 C1 H1A 110.9 . .
S1 C1 H1A 110.9 . .
C2 C1 H1B 110.9 . .
S1 C1 H1B 110.9 . .
H1A C1 H1B 108.9 . .
C42 C41 S6 114.2(6) . .
C42 C41 H41A 108.7 . .
S6 C41 H41A 108.7 . .
C42 C41 H41B 108.7 . .
S6 C41 H41B 108.7 . .
H41A C41 H41B 107.6 . .
C26 C25 S4 118.4(7) . .
C26 C25 H25A 107.7 . .
S4 C25 H25A 107.7 . .
C26 C25 H25B 107.7 . .
S4 C25 H25B 107.7 . .
H25A C25 H25B 107.1 . .
C10 C9 S2 117.7(6) . .
C10 C9 H9A 107.9 . .
S2 C9 H9A 107.9 . .
C10 C9 H9B 107.9 . .
S2 C9 H9B 107.9 . .
H9A C9 H9B 107.2 . .
C34 C33 S5 112.9(6) . .
C34 C33 H33A 109.0 . .
S5 C33 H33A 109.0 . .
C34 C33 H33B 109.0 . .
S5 C33 H33B 109.0 . .
H33A C33 H33B 107.8 . .
C11 C10 C9 121.6(7) . .
C11 C10 H10A 106.9 . .
C9 C10 H10A 106.9 . .
C11 C10 H10B 106.9 . .
C9 C10 H10B 106.9 . .
H10A C10 H10B 106.7 . .
C18 C17 S3 119.5(6) . .
C18 C17 H17A 107.4 . .
S3 C17 H17A 107.4 . .
C18 C17 H17B 107.4 . .
S3 C17 H17B 107.4 . .
H17A C17 H17B 107.0 . .
C24 C19 C20 101.5(8) . .
C24 C19 C18 123.8(7) . .
C20 C19 C18 134.7(8) . .
C21 C20 C19 137.0(11) . .
C21 C20 H20 111.5 . .
C19 C20 H20 111.5 . .
C22 C21 C20 119.1(11) . .
C22 C21 H21 120.4 . .
C20 C21 H21 120.4 . .
C21 C22 C23 106.4(10) . .
C21 C22 H22 126.8 . .
C23 C22 H22 126.8 . .
C22 C23 C24 131.7(11) . .
C22 C23 H23 114.1 . .
C24 C23 H23 114.1 . .
C19 C24 C23 124.1(9) . .
C19 C24 H24 117.9 . .
C23 C24 H24 117.9 . .

loop_
_geom_bond_atom_site_label_1
_geom_bond_atom_site_label_2
_geom_bond_distance
_geom_bond_site_symmetry_2
Ni2 S6 1.979(2) .
Ni2 S3 2.001(2) .
Ni2 S5 2.421(3) .
Ni2 S4 2.438(2) .
Ni2 Ni1 2.6727(16) .
Ni2 Ni3 2.8352(17) .
Ni1 S4 2.130(2) .
Ni1 S1 2.186(2) .
Ni1 S3 2.368(2) .
Ni1 S2 2.368(2) .
Ni1 Ni3 2.8233(18) 3
Ni3 S5 2.196(2) .
Ni3 S1 2.300(2) 3
Ni3 S2 2.338(2) 3
Ni3 S6 2.345(2) .
Ni3 Ni1 2.8232(18) 3
S4 C25 1.842(9) .
S3 C17 2.081(9) .
S2 C9 1.908(9) .
S2 Ni3 2.338(2) 3
S1 C1 1.662(8) .
S1 Ni3 2.300(2) 3
S5 C33 1.830(8) .
S6 C41 2.083(9) .
C40 C35 1.342(6) .
C40 C39 1.382(8) .
C40 H40 0.9300 .
C11 C12 1.225(12) .
C11 C16 1.553(13) .
C11 C10 1.591(12) .
C39 C38 1.350(9) .
C39 H39 0.9300 .
C16 C15 1.449(14) .
C16 H16 0.9300 .
C38 C37 1.333(9) .
C38 H38 0.9300 .
C43 C48 1.353(13) .
C43 C44 1.441(13) .
C43 C42 1.715(13) .
C37 C36 1.384(9) .
C37 H37 0.9300 .
C36 C35 1.363(8) .
C36 H36 0.9300 .
C48 C47 1.548(17) .
C48 H48 0.9300 .
C35 C34 1.508(12) .
C42 C41 1.370(11) .
C42 H42A 0.9700 .
C42 H42B 0.9700 .
C18 C17 1.610(8) .
C18 C19 1.643(8) .
C18 H18A 0.9700 .
C18 H18B 0.9700 .
C2 C1 1.567(13) .
C2 C3 1.572(9) .
C2 H2A 0.9700 .
C2 H2B 0.9700 .
C27 C28 1.350(8) .
C27 C32 1.431(9) .
C27 C26 1.570(14) .
C4 C5 1.398(5) .
C4 C3 1.486(17) .
C4 H4 0.9300 .
C14 C15 1.219(15) .
C14 C13 1.539(17) .
C14 H14 0.9300 .
C6 C7 1.386(5) .
C6 C5 1.390(5) .
C6 H6 0.9300 .
C15 H15 0.9300 .
C3 C8 1.393(5) .
C7 C8 1.391(5) .
C7 H7 0.9300 .
C34 C33 1.683(11) .
C34 H34A 0.9700 .
C34 H34B 0.9700 .
C26 C25 1.368(11) .
C26 H26A 0.9700 .
C26 H26B 0.9700 .
C12 C13 1.436(15) .
C12 H12 0.9300 .
C28 C29 1.402(19) .
C28 H28 0.9300 .
C44 C45 1.396(5) .
C44 H44 0.9300 .
C13 H13 0.9300 .
C45 C46 1.359(16) .
C45 H45 0.9300 .
C5 H5 0.9300 .
C46 C47 1.383(18) .
C46 H46 0.9300 .
C29 C30 1.43(2) .
C29 H29 0.9300 .
C30 C31 1.364(9) .
C30 H30 0.9300 .
C32 C31 1.445(17) .
C32 H32 0.9300 .
C47 H47 0.9300 .
C8 H8 0.9300 .
C31 H31 0.9300 .
C1 H1A 0.9700 .
C1 H1B 0.9700 .
C41 H41A 0.9700 .
C41 H41B 0.9700 .
C25 H25A 0.9700 .
C25 H25B 0.9700 .
C9 C10 1.610(12) .
C9 H9A 0.9700 .
C9 H9B 0.9700 .
C33 H33A 0.9700 .
C33 H33B 0.9700 .
C10 H10A 0.9700 .
C10 H10B 0.9700 .
C17 H17A 0.9700 .
C17 H17B 0.9700 .
C19 C24 1.397(5) .
C19 C20 1.413(5) .
C20 C21 1.410(5) .
C20 H20 0.9300 .
C21 C22 1.395(5) .
C21 H21 0.9300 .
C22 C23 1.403(5) .
C22 H22 0.9300 .
C23 C24 1.415(5) .
C23 H23 0.9300 .
C24 H24 0.9300 .

loop_
_geom_torsion_atom_site_label_1
_geom_torsion_atom_site_label_2
_geom_torsion_atom_site_label_3
_geom_torsion_atom_site_label_4
_geom_torsion
_geom_torsion_site_symmetry_1
C35 C40 C39 C38 1(2) .
C12 C11 C16 C15 1.0(17) .
C10 C11 C16 C15 -179.1(11) .
C40 C39 C38 C37 2(2) .
C39 C38 C37 C36 -3(2) .
C38 C37 C36 C35 2(3) .
C44 C43 C48 C47 -0.8(15) .
C42 C43 C48 C47 176.6(10) .
C39 C40 C35 C36 -1.5(18) .
C39 C40 C35 C34 179.9(11) .
C37 C36 C35 C40 0(3) .
C37 C36 C35 C34 178.6(17) .
C48 C43 C42 C41 137.6(10) .
C44 C43 C42 C41 -45.8(14) .
C13 C14 C15 C16 0.4(19) .
C11 C16 C15 C14 -1(2) .
C5 C4 C3 C8 2.8(14) .
C5 C4 C3 C2 -179.0(10) .
C1 C2 C3 C8 132.3(12) .
C1 C2 C3 C4 -45.1(13) .
C5 C6 C7 C8 0(3) .
C40 C35 C34 C33 -97.8(12) .
C36 C35 C34 C33 84.0(16) .
C28 C27 C26 C25 -146.8(9) .
C32 C27 C26 C25 35.7(15) .
C16 C11 C12 C13 0.1(14) .
C10 C11 C12 C13 -179.8(9) .
C32 C27 C28 C29 1.8(15) .
C26 C27 C28 C29 -176.3(9) .
C48 C43 C44 C45 1.6(15) .
C42 C43 C44 C45 -175.6(10) .
C11 C12 C13 C14 -1(2) .
C15 C14 C13 C12 1(2) .
C43 C44 C45 C46 -1(2) .
C7 C6 C5 C4 1(2) .
C3 C4 C5 C6 -3(2) .
C44 C45 C46 C47 -1.0(18) .
C27 C28 C29 C30 -5(2) .
C28 C29 C30 C31 8(3) .
C28 C27 C32 C31 -3(2) .
C26 C27 C32 C31 174.6(13) .
C45 C46 C47 C48 1.7(17) .
C43 C48 C47 C46 -1(2) .
C6 C7 C8 C3 1(3) .
C4 C3 C8 C7 -2(2) .
C2 C3 C8 C7 179.8(16) .
C29 C30 C31 C32 -5.7(19) .
C27 C32 C31 C30 4(2) .
C3 C2 C1 S1 -55.6(10) .
Ni1 S1 C1 C2 -88.1(6) .
Ni3 S1 C1 C2 -167.1(6) 3
C43 C42 C41 S6 -179.9(6) .
C27 C26 C25 S4 69.7(10) .
Ni1 S4 C25 C26 136.6(8) .
Ni2 S4 C25 C26 62.3(9) .
C35 C34 C33 S5 -161.9(6) .
Ni3 S5 C33 C34 -108.8(5) .
Ni2 S5 C33 C34 168.1(5) .
C12 C11 C10 C9 -61.6(11) .
C16 C11 C10 C9 118.5(10) .
S2 C9 C10 C11 176.3(6) .
C19 C18 C17 S3 -170.0(6) .
C17 C18 C19 C24 44.7(12) .
C17 C18 C19 C20 -135.8(10) .
C24 C19 C20 C21 3.1(16) .
C18 C19 C20 C21 -176.5(11) .
C19 C20 C21 C22 -2(2) .
C20 C21 C22 C23 0.8(15) .
C21 C22 C23 C24 -1.2(17) .
C20 C19 C24 C23 -2.8(12) .
C18 C19 C24 C23 176.9(8) .
C22 C23 C24 C19 2.6(18) .
